data_1517833
loop_
_publ_author_name
'Krebs, Bernt'
'Schiemann, Anke'
'Lage, Mechtild'

_publ_section_title
;
 Synthese und kristallstruktur einer neuen hexagonalen modifikation con
 Al2S3 mit funffach koordiniertem aluminium
;
_journal_name_full 'Zeitschrift fuer Anorganische und Allgemeine Chemie'
_journal_page_first 983
_journal_page_last 988
_journal_volume 619
_journal_year 1993
_chemical_formula_moiety 'Al2 S3'
_chemical_formula_sum 'Al2 S3'
_chemical_formula_weight 150.17
_chemical_name_common Al2S3-tbp
_space_group_IT_number 169
_symmetry_cell_setting hexagonal
_symmetry_Int_Tables_number 169
_symmetry_space_group_name_Hall 'P 61'
_symmetry_space_group_name_H-M 'P 61'
_cell_angle_alpha 90
_cell_angle_beta 90
_cell_angle_gamma 120
_cell_formula_units_Z 6
_cell_length_a 6.491(1)
_cell_length_b 6.491(1)
_cell_length_c 17.169(4)
_cell_volume 626.5(2)
_diffrn_radiation_probe x-ray
_diffrn_radiation_type MoK\a
_diffrn_radiation_wavelength 0.71069
_exptl_absorpt_coefficient_mu 1.967
_exptl_crystal_density_diffrn 2.388
_exptl_crystal_F_000 444
_refine_ls_number_parameters 45
_refine_ls_number_reflns 854
_refine_ls_R_factor_gt 0.0253
_refine_ls_wR_factor_gt 0.0328
_cod_data_source_file Al2S3-tbp.cif
_cod_data_source_block Al2S3-tbp
_cod_original_cell_volume 626.5(3)
_cod_database_code 1517833

loop_
_symmetry_equiv_pos_site_id
_symmetry_equiv_pos_as_xyz
1 x,y,z
2 x-y,x,1/6+z
3 -y,x-y,1/3+z
4 -x,-y,1/2+z
5 -x+y,-x,2/3+z
6 y,-x+y,5/6+z

loop_
_atom_site_aniso_label
_atom_site_aniso_U_11
_atom_site_aniso_U_22
_atom_site_aniso_U_33
_atom_site_aniso_U_23
_atom_site_aniso_U_13
_atom_site_aniso_U_12
Al1 0.0095(5) 0.0097(5) 0.0123(6) -0.0011(4) -0.0008(4) 0.0051(4)
Al2 0.0095(5) 0.0095(5) 0.0137(5) 0.0003(5) -0.0016(4) 0.0044(4)
S1 0.0090(4) 0.0109(4) 0.0090(4) -0.0017(4) 0.0004(4) 0.0044(3)
S2 0.0089(4) 0.0107(4) 0.0109(4) 0.0015(4) -0.0008(3) 0.0043(3)
S3 0.0100(3) 0.0091(4) 0.0132(5) 0.0010(4) 0.0008(4) 0.0047(4)

loop_
_atom_site_label
_atom_site_type_symbol
_atom_site_fract_x
_atom_site_fract_y
_atom_site_fract_z
_atom_site_U_iso_or_equiv
Al1 Al 0.35184(19) 0.34028(19) 0.21615 0.0104(5)
Al2 Al 0.69473(22) 0.69862(19) 0.35052(11) 0.0111(4)
S1 S 0.34166(16) 0.33875(15) 0.34800(9) 0.0099(4)
S2 S 0.04395(14) 0.35008(14) 0.16316(8) 0.0104(4)
S3 S 0.71123(15) 0.66452(15) 0.20619(9) 0.0108(4)

loop_
_geom_angle_atom_site_label_1
_geom_angle_atom_site_label_2
_geom_angle_atom_site_label_3
_geom_angle
_geom_angle_site_symmetry_1
_geom_angle_site_symmetry_3
_geom_angle_publ_flag
Al1 S1 Al2 90.13(7) . . yes
Al1 S1 Al1 106.83(7) . 2_555 yes
Al1 S1 Al2 115.77(6) 2_555 . yes
Al1 S2 Al2 116.45(7) . 5_564 yes
Al1 S2 Al2 111.33(6) . 6_454 yes
Al2 S2 Al2 92.72(7) 5_564 6_454 yes
Al1 S3 Al2 86.36(5) . . yes
Al1 S3 Al2 113.49(7) . 6_564 yes
Al2 S3 Al2 93.30(7) . 6_564 yes
S1 Al1 S2 112.59(7) . . yes
S1 Al1 S3 95.46(6) . . yes
S1 Al1 S1 105.82(6) . 6_554 yes
S2 Al1 S3 118.13(6) . . yes
S1 Al1 S2 109.11(6) 6_554 . yes
S1 Al1 S3 114.46(7) 6_554 . yes
S1 Al2 S3 87.52(7) . . yes
S1 Al2 S3 120.57(6) . 2_655 yes
S1 Al2 S2 120.22(8) . 2_665 yes
S1 Al2 S2 87.50(7) . 3_665 yes
S3 Al2 S3 94.79(7) . 2_655 yes
S2 Al2 S3 87.34(7) 2_665 . yes
S2 Al2 S3 174.84(6) 3_665 . yes
S2 Al2 S3 119.21(6) 2_665 2_655 yes
S2 Al2 S3 86.59(7) 3_665 2_655 yes
S2 Al2 S2 96.33(7) 2_665 3_665 yes

loop_
_geom_bond_atom_site_label_1
_geom_bond_atom_site_label_2
_geom_bond_distance
_geom_bond_site_symmetry_2
_geom_bond_publ_flag
S1 Al1 2.2646(16) . yes
S1 Al2 2.3145(16) . yes
S1 Al1 2.266(2) 2_555 yes
S2 Al1 2.2255(17) . yes
S2 Al2 2.521(2) 5_564 yes
S2 Al2 2.272(2) 6_454 yes
S3 Al1 2.2341(16) . yes
S3 Al2 2.495(2) . yes
S3 Al2 2.278(2) 6_564 yes

loop_
_geom_torsion_atom_site_label_1
_geom_torsion_atom_site_label_2
_geom_torsion_atom_site_label_3
_geom_torsion_atom_site_label_4
_geom_torsion
_geom_torsion_site_symmetry_1
_geom_torsion_site_symmetry_2
_geom_torsion_site_symmetry_4
_geom_torsion_publ_flag
Al2 S1 Al1 S2 -117.62(6) . . . no
Al1 S1 Al1 S2 -0.56(7) 2_555 . . no
Al2 S1 Al1 S3 5.93(6) . . . no
Al1 S1 Al1 S3 122.98(6) 2_555 . . no
Al2 S1 Al1 S1 123.28(7) . . 6_554 no
Al1 S1 Al1 S1 -119.67(6) 2_555 . 6_554 no
Al2 S1 Al1 S2 155.93(8) 6_554 6_554 . no
Al1 S1 Al1 S3 -77.51(8) 6_554 6_554 . no
Al2 S1 Al1 S3 21.05(10) 6_554 6_554 . no
Al1 S1 Al2 S3 -5.29(6) . . . no
Al1 S1 Al2 S3 -114.11(7) 2_555 . . no
Al1 S1 Al2 S3 -99.39(10) . . 2_655 no
Al1 S1 Al2 S3 151.79(9) 2_555 . 2_655 no
Al1 S1 Al2 S2 80.19(10) . . 2_665 no
Al1 S1 Al2 S2 -28.64(14) 2_555 . 2_665 no
Al1 S1 Al2 S2 176.06(6) . . 3_665 no
Al1 S1 Al2 S2 67.24(8) 2_555 . 3_665 no
Al1 S1 Al1 S2 57.38(8) 6_554 6_554 . no
Al1 S1 Al1 S1 178.76(7) 6_554 6_554 . no
Al2 S1 Al1 S1 -82.69(10) 6_554 6_554 . no
Al2 S2 Al1 S3 -178.52(7) 6_454 . . no
Al2 S2 Al1 S1 -173.24(5) 5_564 . . no
Al2 S2 Al1 S1 -68.69(9) 6_454 . . no
Al2 S2 Al1 S3 76.94(7) 5_564 . . no
Al1 S2 Al2 S1 -125.34(7) 3_665 3_665 . no
Al2 S2 Al1 S1 -56.07(7) 5_564 . 6_554 no
Al2 S2 Al1 S1 48.48(9) 6_454 . 6_554 no
Al2 S2 Al2 S1 -84.04(11) 6_564 2_665 . no
Al1 S2 Al2 S3 -118.28(7) 2_665 2_665 . no
Al2 S2 Al2 S3 1.53(6) 6_564 2_665 . no
Al2 S2 Al2 S1 119.16(6) 2_655 3_665 . no
Al1 S2 Al2 S1 156.14(9) 2_665 2_665 . no
Al2 S3 Al1 S1 152.33(8) 6_564 . 6_554 no
Al2 S3 Al2 S1 118.72(6) 6_564 . . no
Al1 S3 Al2 S3 125.85(6) . . 2_655 no
Al1 S3 Al2 S1 5.37(6) . . . no
Al1 S3 Al2 S2 -115.05(6) . . 2_665 no
Al2 S3 Al2 S2 -1.70(7) 6_564 . 2_665 no
Al1 S3 Al2 S1 3.93(14) 2_655 2_655 . no
Al2 S3 Al2 S1 -83.54(10) 2_655 2_655 . no
Al1 S3 Al2 S3 -86.02(7) 2_655 2_655 . no
Al2 S3 Al2 S3 -173.48(5) 2_655 2_655 . no
Al2 S3 Al2 S3 -120.80(6) 6_564 . 2_655 no
Al2 S3 Al1 S1 -5.51(6) . . . no
Al2 S3 Al1 S1 -97.53(9) 6_564 . . no
Al2 S3 Al1 S2 113.74(6) . . . no
Al2 S3 Al1 S2 21.72(10) 6_564 . . no
Al2 S3 Al1 S1 -115.65(6) . . 6_554 no
